data_7112258
loop_
_publ_author_name
'Kyle T. Horak'
'Alexandra Velian'
'Michael W. Day'
'Theodor Agapie'

_publ_section_title
;
 Arene non-innocence in dinuclear complexes of Fe, Co, and Ni supported by
 a para-terphenyl diphosphine
;
_journal_name_full Chem.Commun.
_journal_page_first 4427
_journal_paper_doi 10.1039/C4CC00838C
_journal_volume 50
_journal_year 2014
_chemical_formula_moiety 'C33 H40 Co2 O3 P2, C6 H6'
_chemical_formula_sum 'C39 H46 Co2 O3 P2'
_chemical_formula_weight 742.56
_chemical_name_systematic
;
?
;
_space_group_IT_number 14
_symmetry_cell_setting monoclinic
_symmetry_space_group_name_Hall '-P 2yn'
_symmetry_space_group_name_H-M 'P 1 21/n 1'
_atom_sites_solution_hydrogens difmap
_atom_sites_solution_primary direct
_atom_sites_solution_secondary difmap
_audit_creation_method SHELXL-97
_cell_angle_alpha 90.00
_cell_angle_beta 91.975(2)
_cell_angle_gamma 90.00
_cell_formula_units_Z 4
_cell_length_a 10.0645(4)
_cell_length_b 11.1061(5)
_cell_length_c 32.2620(14)
_cell_measurement_reflns_used 9661
_cell_measurement_temperature 100(2)
_cell_measurement_theta_max 36.73
_cell_measurement_theta_min 2.53
_cell_volume 3604.0(3)
_computing_cell_refinement 'Bruker SAINT-Plus v7.34A'
_computing_data_collection 'Bruker APEX2 v2.1-0'
_computing_data_reduction 'Bruker SAINT-Plus v7.34A'
_computing_molecular_graphics 'Bruker XP v5.1'
_computing_publication_material 'Bruker XCIF 2008'
_computing_structure_refinement 'SHELXL-97 (Sheldrick, 2008)'
_computing_structure_solution 'SHELXS-97 (Sheldrick, 2008)'
_diffrn_ambient_temperature 100(2)
_diffrn_measured_fraction_theta_full 0.998
_diffrn_measured_fraction_theta_max 0.998
_diffrn_measurement_device_type 'Bruker KAPPA APEX II'
_diffrn_measurement_method '\w scans; 12 settings'
_diffrn_radiation_monochromator graphite
_diffrn_radiation_source 'fine-focus sealed tube'
_diffrn_radiation_type MoK\a
_diffrn_radiation_wavelength 0.71073
_diffrn_reflns_av_R_equivalents 0.0625
_diffrn_reflns_av_sigmaI/netI 0.0459
_diffrn_reflns_limit_h_max 14
_diffrn_reflns_limit_h_min -16
_diffrn_reflns_limit_k_max 18
_diffrn_reflns_limit_k_min -18
_diffrn_reflns_limit_l_max 54
_diffrn_reflns_limit_l_min -54
_diffrn_reflns_number 91553
_diffrn_reflns_theta_full 36.81
_diffrn_reflns_theta_max 36.81
_diffrn_reflns_theta_min 1.94
_exptl_absorpt_coefficient_mu 1.045
_exptl_absorpt_correction_T_max 0.8182
_exptl_absorpt_correction_T_min 0.7585
_exptl_absorpt_correction_type none
_exptl_crystal_colour 'Dark green'
_exptl_crystal_density_diffrn 1.369
_exptl_crystal_density_method 'not measured'
_exptl_crystal_description Prism
_exptl_crystal_F_000 1552
_exptl_crystal_size_max 0.28
_exptl_crystal_size_mid 0.22
_exptl_crystal_size_min 0.20
_refine_diff_density_max 0.492
_refine_diff_density_min -0.596
_refine_diff_density_rms 0.067
_refine_ls_extinction_method none
_refine_ls_goodness_of_fit_ref 1.517
_refine_ls_hydrogen_treatment Unrestrained
_refine_ls_matrix_type 'Full matrix'
_refine_ls_number_parameters 599
_refine_ls_number_reflns 18041
_refine_ls_number_restraints 0
_refine_ls_restrained_S_all 1.517
_refine_ls_R_factor_all 0.0685
_refine_ls_R_factor_gt 0.0373
_refine_ls_shift/su_max 0.001
_refine_ls_shift/su_mean 0.000
_refine_ls_structure_factor_coef Fsqd
_refine_ls_weighting_details w=1/s^2^(Fo^2^)
_refine_ls_weighting_scheme sigma
_refine_ls_wR_factor_gt 0.0624
_refine_ls_wR_factor_ref 0.0650
_reflns_number_gt 11841
_reflns_number_total 18041
_reflns_threshold_expression >2sigma(I)
_cod_data_source_file c4cc00838c2.cif
_cod_data_source_block av12
_cod_depositor_comments
;
The following automatic conversions were performed:

'_refine_ls_weighting_scheme' value 'Sigma' changed to 'sigma'
according to the built-in table from CIF Core dictionary named
'cif_core.dic' version 2.4.1 from 2010-06-29.

Automatic conversion script
Id: cif_fix_values 2281 2013-09-26 08:29:07Z andrius 

The following automatic conversions were performed:

'_atom_sites_solution_primary' value 'Direct methods' was changed to
'direct'.

'_atom_sites_solution_secondary' value 'Difference Fourier map' was
changed to 'difmap'.

'_atom_sites_solution_hydrogens' value 'Difference Fourier map' was
changed to 'difmap'.

Automatic conversion script
Id: cif_fix_values 6452 2018-10-05 10:23:21Z andrius 
;
_cod_original_sg_symbol_H-M P2(1)/n
_cod_database_code 7112258

loop_
_symmetry_equiv_pos_as_xyz
'x, y, z'
'-x+1/2, y+1/2, -z+1/2'
'-x, -y, -z'
'x-1/2, -y-1/2, z-1/2'

loop_
_atom_site_label
_atom_site_type_symbol
_atom_site_fract_x
_atom_site_fract_y
_atom_site_fract_z
_atom_site_U_iso_or_equiv
_atom_site_adp_type
_atom_site_occupancy
_atom_site_symmetry_multiplicity
_atom_site_calc_flag
Co1 Co 0.395817(15) 0.612401(14) 0.141723(5) 0.02159(4) Uani 1 1 d
Co2 Co 0.389839(16) 0.390593(14) 0.167707(5) 0.02174(4) Uani 1 1 d
P1 P 0.32292(3) 0.65844(3) 0.078753(10) 0.02462(6) Uani 1 1 d
P2 P 0.54997(3) 0.31503(3) 0.207427(9) 0.02216(6) Uani 1 1 d
O31 O 0.61875(11) 0.77701(10) 0.15059(4) 0.0513(3) Uani 1 1 d
O32 O 0.58577(10) 0.44787(8) 0.10660(3) 0.0343(2) Uani 1 1 d
O33 O 0.32513(15) 0.18005(11) 0.11835(5) 0.0739(5) Uani 1 1 d
C1 C 0.14290(12) 0.66221(11) 0.08190(4) 0.0274(2) Uani 1 1 d
C2 C 0.05224(14) 0.70510(13) 0.05117(4) 0.0348(3) Uani 1 1 d
C3 C -0.08167(15) 0.68591(14) 0.05492(5) 0.0396(3) Uani 1 1 d
C4 C -0.12934(14) 0.62379(14) 0.08859(5) 0.0399(3) Uani 1 1 d
C5 C -0.04006(14) 0.58360(13) 0.11967(4) 0.0344(3) Uani 1 1 d
C6 C 0.09546(12) 0.60476(11) 0.11695(4) 0.0265(2) Uani 1 1 d
C7 C 0.19146(12) 0.57115(11) 0.15156(4) 0.0248(2) Uani 1 1 d
C8 C 0.18826(12) 0.44838(11) 0.16811(4) 0.0260(2) Uani 1 1 d
C9 C 0.24808(13) 0.42155(11) 0.20746(4) 0.0268(2) Uani 1 1 d
C10 C 0.35301(12) 0.50047(11) 0.22046(3) 0.0244(2) Uani 1 1 d
C11 C 0.34999(13) 0.62580(11) 0.20532(4) 0.0257(2) Uani 1 1 d
C12 C 0.24827(12) 0.66469(11) 0.17676(4) 0.0257(2) Uani 1 1 d
C13 C 0.43146(12) 0.46999(11) 0.25922(4) 0.0257(2) Uani 1 1 d
C14 C 0.41552(14) 0.53445(13) 0.29598(4) 0.0319(3) Uani 1 1 d
C15 C 0.47924(15) 0.49565(14) 0.33256(4) 0.0374(3) Uani 1 1 d
C16 C 0.55728(15) 0.39388(15) 0.33287(4) 0.0370(3) Uani 1 1 d
C17 C 0.57782(14) 0.33134(13) 0.29645(4) 0.0320(3) Uani 1 1 d
C18 C 0.51656(12) 0.37022(11) 0.25920(4) 0.0259(2) Uani 1 1 d
C19 C 0.36755(16) 0.80367(13) 0.05498(5) 0.0405(3) Uani 1 1 d
C20 C 0.3352(2) 0.90790(15) 0.08340(7) 0.0563(5) Uani 1 1 d
C21 C 0.5129(2) 0.8052(2) 0.04325(7) 0.0581(5) Uani 1 1 d
C22 C 0.34931(15) 0.54623(13) 0.03707(4) 0.0346(3) Uani 1 1 d
C23 C 0.3107(2) 0.58638(18) -0.00709(5) 0.0483(4) Uani 1 1 d
C24 C 0.2767(2) 0.42948(14) 0.04679(5) 0.0456(4) Uani 1 1 d
C25 C 0.72257(13) 0.36852(11) 0.19940(4) 0.0281(3) Uani 1 1 d
C26 C 0.72716(16) 0.50383(13) 0.20770(5) 0.0379(3) Uani 1 1 d
C27 C 0.83374(15) 0.30488(16) 0.22461(6) 0.0431(4) Uani 1 1 d
C28 C 0.57004(13) 0.15145(12) 0.21284(4) 0.0289(3) Uani 1 1 d
C29 C 0.62345(17) 0.09453(14) 0.17371(6) 0.0410(3) Uani 1 1 d
C30 C 0.44193(18) 0.09114(15) 0.22546(6) 0.0448(4) Uani 1 1 d
C31 C 0.53025(13) 0.71078(11) 0.14671(4) 0.0307(3) Uani 1 1 d
C32 C 0.49782(12) 0.47231(10) 0.12860(4) 0.0248(2) Uani 1 1 d
C33 C 0.35259(15) 0.26434(12) 0.13761(5) 0.0369(3) Uani 1 1 d
H2 H 0.0820(15) 0.7433(14) 0.0266(5) 0.038(4) Uiso 1 1 d
H3 H -0.1374(17) 0.7186(16) 0.0322(5) 0.054(5) Uiso 1 1 d
H4 H -0.2277(17) 0.6074(15) 0.0908(5) 0.049(5) Uiso 1 1 d
H5 H -0.0731(16) 0.5419(13) 0.1427(5) 0.038(4) Uiso 1 1 d
H8 H 0.1245(13) 0.3954(12) 0.1557(4) 0.023(3) Uiso 1 1 d
H9 H 0.2215(15) 0.3524(13) 0.2234(5) 0.036(4) Uiso 1 1 d
H11 H 0.3997(13) 0.6833(12) 0.2197(4) 0.025(3) Uiso 1 1 d
H12 H 0.2213(15) 0.7498(14) 0.1727(5) 0.040(4) Uiso 1 1 d
H14 H 0.3573(15) 0.6040(13) 0.2958(5) 0.033(4) Uiso 1 1 d
H15 H 0.4659(16) 0.5442(14) 0.3577(5) 0.042(4) Uiso 1 1 d
H16 H 0.6029(17) 0.3682(16) 0.3551(6) 0.055(5) Uiso 1 1 d
H17 H 0.6372(15) 0.2650(13) 0.2968(5) 0.035(4) Uiso 1 1 d
H19 H 0.3114(16) 0.8088(15) 0.0301(5) 0.045(5) Uiso 1 1 d
H20A H 0.402(2) 0.9033(18) 0.1092(7) 0.073(6) Uiso 1 1 d
H20B H 0.2484(18) 0.9065(15) 0.0919(5) 0.044(5) Uiso 1 1 d
H20C H 0.357(2) 0.985(2) 0.0683(7) 0.084(7) Uiso 1 1 d
H21A H 0.535(2) 0.875(2) 0.0302(7) 0.085(7) Uiso 1 1 d
H21B H 0.539(3) 0.742(2) 0.0269(9) 0.111(10) Uiso 1 1 d
H21C H 0.577(2) 0.7983(18) 0.0693(7) 0.075(6) Uiso 1 1 d
H22 H 0.4492(16) 0.5329(13) 0.0398(5) 0.035(4) Uiso 1 1 d
H23A H 0.331(2) 0.5162(18) -0.0265(6) 0.071(6) Uiso 1 1 d
H23B H 0.3595(17) 0.6580(15) -0.0161(5) 0.047(5) Uiso 1 1 d
H23C H 0.2163(17) 0.6069(15) -0.0106(5) 0.047(5) Uiso 1 1 d
H24A H 0.180(2) 0.4435(18) 0.0415(6) 0.072(6) Uiso 1 1 d
H24B H 0.2862(17) 0.4042(16) 0.0770(6) 0.054(5) Uiso 1 1 d
H24C H 0.3145(17) 0.3629(16) 0.0293(6) 0.056(5) Uiso 1 1 d
H25 H 0.7302(14) 0.3585(12) 0.1719(5) 0.030(4) Uiso 1 1 d
H26A H 0.7118(15) 0.5229(14) 0.2377(5) 0.040(4) Uiso 1 1 d
H26B H 0.6560(18) 0.5476(15) 0.1911(6) 0.053(5) Uiso 1 1 d
H26C H 0.8215(18) 0.5355(15) 0.2023(5) 0.050(5) Uiso 1 1 d
H27A H 0.9161(17) 0.3418(15) 0.2172(5) 0.051(5) Uiso 1 1 d
H27B H 0.8350(17) 0.2191(17) 0.2184(6) 0.056(5) Uiso 1 1 d
H27C H 0.8194(19) 0.3167(17) 0.2561(6) 0.067(6) Uiso 1 1 d
H28 H 0.6354(15) 0.1397(14) 0.2344(5) 0.039(4) Uiso 1 1 d
H29A H 0.640(2) 0.014(2) 0.1785(7) 0.079(7) Uiso 1 1 d
H29B H 0.7052(19) 0.1325(17) 0.1650(6) 0.062(6) Uiso 1 1 d
H29C H 0.5625(18) 0.1028(16) 0.1503(6) 0.054(5) Uiso 1 1 d
H30A H 0.3700(17) 0.0973(15) 0.2017(6) 0.048(5) Uiso 1 1 d
H30B H 0.4071(19) 0.1258(17) 0.2501(6) 0.062(6) Uiso 1 1 d
H30C H 0.455(2) 0.0082(19) 0.2314(6) 0.073(6) Uiso 1 1 d
C41 C 0.8204(4) 0.2281(3) 0.08206(7) 0.0998(13) Uani 1 1 d
C42 C 0.9553(4) 0.2470(2) 0.07631(7) 0.0789(8) Uani 1 1 d
C43 C 1.0296(2) 0.1588(3) 0.06106(7) 0.0717(6) Uani 1 1 d
C44 C 0.9778(3) 0.0541(2) 0.05102(7) 0.0720(7) Uani 1 1 d
C45 C 0.8507(3) 0.0298(2) 0.05531(8) 0.0814(7) Uani 1 1 d
C46 C 0.7688(3) 0.1151(4) 0.07079(8) 0.0939(10) Uani 1 1 d
H41 H 0.774(3) 0.275(3) 0.0904(9) 0.121(11) Uiso 1 1 d
H42 H 0.995(3) 0.322(3) 0.0807(8) 0.115(10) Uiso 1 1 d
H43 H 1.127(3) 0.180(3) 0.0568(9) 0.130(11) Uiso 1 1 d
H44 H 1.037(3) -0.016(2) 0.0400(8) 0.110(9) Uiso 1 1 d
H45 H 0.801(3) -0.049(3) 0.0465(11) 0.178(15) Uiso 1 1 d
H46 H 0.695(2) 0.0876(19) 0.0718(7) 0.066(7) Uiso 1 1 d

loop_
_atom_site_aniso_label
_atom_site_aniso_U_11
_atom_site_aniso_U_22
_atom_site_aniso_U_33
_atom_site_aniso_U_23
_atom_site_aniso_U_13
_atom_site_aniso_U_12
Co1 0.02251(8) 0.02236(7) 0.01984(8) -0.00358(6) -0.00016(6) 0.00222(6)
Co2 0.02417(8) 0.02243(7) 0.01859(7) -0.00328(6) 0.00016(6) 0.00225(6)
P1 0.02656(16) 0.02547(14) 0.02176(15) 0.00011(11) -0.00021(12) 0.00302(12)
P2 0.02308(15) 0.02396(14) 0.01952(14) 0.00042(11) 0.00170(11) 0.00158(11)
O31 0.0424(7) 0.0414(6) 0.0694(8) -0.0004(6) -0.0072(6) -0.0144(5)
O32 0.0358(5) 0.0398(5) 0.0279(5) 0.0017(4) 0.0115(4) 0.0120(4)
O33 0.1029(11) 0.0381(6) 0.0775(10) -0.0283(6) -0.0447(8) 0.0143(7)
C1 0.0269(6) 0.0286(6) 0.0264(6) -0.0049(5) -0.0032(5) 0.0055(5)
C2 0.0358(8) 0.0376(7) 0.0305(7) -0.0008(6) -0.0074(6) 0.0083(6)
C3 0.0345(8) 0.0444(8) 0.0389(8) -0.0058(6) -0.0135(6) 0.0088(6)
C4 0.0260(7) 0.0505(9) 0.0427(8) -0.0104(7) -0.0065(6) 0.0059(6)
C5 0.0274(7) 0.0441(8) 0.0316(7) -0.0059(6) -0.0002(5) 0.0029(6)
C6 0.0249(6) 0.0301(6) 0.0242(6) -0.0073(5) -0.0020(4) 0.0049(5)
C7 0.0217(6) 0.0310(6) 0.0218(6) -0.0048(4) 0.0013(4) 0.0037(4)
C8 0.0224(6) 0.0304(6) 0.0253(6) -0.0040(5) 0.0003(5) -0.0006(5)
C9 0.0262(6) 0.0317(6) 0.0227(6) -0.0009(5) 0.0033(5) 0.0010(5)
C10 0.0251(6) 0.0309(6) 0.0174(5) -0.0033(4) 0.0023(4) 0.0046(5)
C11 0.0273(6) 0.0281(6) 0.0216(5) -0.0087(4) 0.0006(4) 0.0033(5)
C12 0.0282(6) 0.0267(6) 0.0222(6) -0.0057(4) 0.0017(4) 0.0062(5)
C13 0.0254(6) 0.0343(6) 0.0175(5) -0.0020(4) 0.0024(4) 0.0009(5)
C14 0.0325(7) 0.0423(7) 0.0210(6) -0.0067(5) 0.0013(5) 0.0046(6)
C15 0.0418(8) 0.0521(9) 0.0183(6) -0.0059(6) -0.0001(5) -0.0011(7)
C16 0.0399(8) 0.0510(8) 0.0198(6) 0.0031(6) -0.0037(5) -0.0008(7)
C17 0.0335(7) 0.0384(7) 0.0239(6) 0.0045(5) -0.0008(5) 0.0018(6)
C18 0.0271(6) 0.0313(6) 0.0192(5) 0.0012(4) 0.0013(4) 0.0001(5)
C19 0.0445(9) 0.0358(7) 0.0407(9) 0.0109(6) -0.0064(7) -0.0030(6)
C20 0.0657(13) 0.0273(8) 0.0750(14) 0.0016(8) -0.0116(11) 0.0037(8)
C21 0.0501(11) 0.0647(12) 0.0598(13) 0.0229(10) 0.0073(9) -0.0147(9)
C22 0.0386(8) 0.0443(8) 0.0209(6) -0.0035(5) -0.0005(5) 0.0099(6)
C23 0.0589(11) 0.0657(12) 0.0203(7) -0.0022(7) 0.0002(7) 0.0084(9)
C24 0.0692(12) 0.0346(7) 0.0321(8) -0.0100(6) -0.0106(8) 0.0047(7)
C25 0.0258(6) 0.0335(7) 0.0251(6) -0.0005(5) 0.0018(5) -0.0026(5)
C26 0.0397(9) 0.0373(7) 0.0364(8) -0.0031(6) -0.0029(6) -0.0111(6)
C27 0.0256(7) 0.0523(10) 0.0513(10) 0.0093(8) -0.0018(6) -0.0003(6)
C28 0.0278(7) 0.0275(6) 0.0314(7) 0.0052(5) 0.0016(5) 0.0028(5)
C29 0.0414(9) 0.0319(7) 0.0501(10) -0.0063(6) 0.0071(7) 0.0057(6)
C30 0.0439(9) 0.0349(8) 0.0564(11) 0.0103(7) 0.0117(8) -0.0050(7)
C31 0.0317(7) 0.0268(6) 0.0334(7) -0.0021(5) -0.0021(5) 0.0021(5)
C32 0.0286(6) 0.0268(6) 0.0189(5) -0.0017(4) -0.0012(4) 0.0052(5)
C33 0.0440(8) 0.0291(6) 0.0368(8) -0.0069(6) -0.0118(6) 0.0083(6)
C41 0.165(3) 0.104(2) 0.0303(10) 0.0093(11) 0.0134(14) 0.093(2)
C42 0.145(3) 0.0512(12) 0.0394(11) 0.0049(9) -0.0168(14) -0.0053(15)
C43 0.0716(16) 0.0988(19) 0.0438(11) 0.0167(12) -0.0098(10) 0.0030(14)
C44 0.0977(19) 0.0732(15) 0.0446(11) -0.0010(10) -0.0036(11) 0.0309(15)
C45 0.110(2) 0.0649(14) 0.0684(16) -0.0003(12) -0.0065(15) -0.0076(15)
C46 0.0631(17) 0.157(3) 0.0621(16) 0.0297(19) 0.0075(12) -0.0012(19)

loop_
_atom_type_symbol
_atom_type_description
_atom_type_scat_dispersion_real
_atom_type_scat_dispersion_imag
_atom_type_scat_source
C C 0.0033 0.0016 'International Tables Vol C Tables 4.2.6.8 and 6.1.1.4'
H H 0.0000 0.0000 'International Tables Vol C Tables 4.2.6.8 and 6.1.1.4'
O O 0.0106 0.0060 'International Tables Vol C Tables 4.2.6.8 and 6.1.1.4'
P P 0.1023 0.0942 'International Tables Vol C Tables 4.2.6.8 and 6.1.1.4'
Co Co 0.3494 0.9721 'International Tables Vol C Tables 4.2.6.8 and 6.1.1.4'

loop_
_geom_angle_atom_site_label_1
_geom_angle_atom_site_label_2
_geom_angle_atom_site_label_3
_geom_angle
_geom_angle_publ_flag
C31 Co1 C32 96.27(6) yes
C31 Co1 C12 110.97(6) yes
C32 Co1 C12 141.22(5) yes
C31 Co1 C11 93.47(6) yes
C32 Co1 C11 113.93(5) yes
C12 Co1 C11 40.29(5) yes
C31 Co1 C7 150.14(5) yes
C32 Co1 C7 112.52(5) yes
C12 Co1 C7 40.24(5) yes
C11 Co1 C7 68.30(5) yes
C31 Co1 P1 99.97(5) yes
C32 Co1 P1 98.56(4) yes
C12 Co1 P1 103.07(4) yes
C11 Co1 P1 143.19(4) yes
C7 Co1 P1 83.97(3) yes
C31 Co1 Co2 126.17(4) yes
C32 Co1 Co2 47.35(4) yes
C12 Co1 Co2 93.87(4) yes
C11 Co1 Co2 75.35(3) yes
C7 Co1 Co2 73.55(3) yes
P1 Co1 Co2 120.489(11) yes
C33 Co2 C32 97.47(6) yes
C33 Co2 C9 110.80(7) yes
C32 Co2 C9 141.21(5) yes
C33 Co2 C8 93.40(6) yes
C32 Co2 C8 114.99(5) yes
C9 Co2 C8 40.16(5) yes
C33 Co2 C10 149.90(6) yes
C32 Co2 C10 111.77(5) yes
C9 Co2 C10 40.25(5) yes
C8 Co2 C10 68.37(5) yes
C33 Co2 P2 99.08(5) yes
C32 Co2 P2 98.26(4) yes
C9 Co2 P2 102.68(4) yes
C8 Co2 P2 142.56(4) yes
C10 Co2 P2 84.10(3) yes
C33 Co2 Co1 126.16(5) yes
C32 Co2 Co1 47.29(3) yes
C9 Co2 Co1 93.98(4) yes
C8 Co2 Co1 75.48(3) yes
C10 Co2 Co1 73.90(3) yes
P2 Co2 Co1 121.734(11) yes
C1 P1 C19 105.06(7) ?
C1 P1 C22 102.90(6) ?
C19 P1 C22 104.01(7) ?
C1 P1 Co1 104.80(4) ?
C19 P1 Co1 120.58(5) ?
C22 P1 Co1 117.48(5) ?
C18 P2 C28 105.61(6) ?
C18 P2 C25 102.87(6) ?
C28 P2 C25 103.23(6) ?
C18 P2 Co2 104.60(4) ?
C28 P2 Co2 120.73(5) ?
C25 P2 Co2 117.86(4) ?
C6 C1 C2 119.58(12) ?
C6 C1 P1 113.80(9) ?
C2 C1 P1 126.27(11) ?
C3 C2 C1 119.98(14) ?
C3 C2 H2 118.6(9) ?
C1 C2 H2 121.3(9) ?
C2 C3 C4 120.87(13) ?
C2 C3 H3 114.6(11) ?
C4 C3 H3 124.6(11) ?
C3 C4 C5 119.36(14) ?
C3 C4 H4 120.7(9) ?
C5 C4 H4 120.0(9) ?
C6 C5 C4 120.60(14) ?
C6 C5 H5 120.4(10) ?
C4 C5 H5 119.0(10) ?
C5 C6 C1 119.48(12) ?
C5 C6 C7 121.31(12) ?
C1 C6 C7 119.18(11) ?
C12 C7 C8 118.90(11) ?
C12 C7 C6 118.60(11) ?
C8 C7 C6 118.80(11) ?
C12 C7 Co1 63.93(7) ?
C8 C7 Co1 106.64(8) ?
C6 C7 Co1 115.74(9) ?
C9 C8 C7 120.53(11) ?
C9 C8 Co2 64.32(7) ?
C7 C8 Co2 104.21(8) ?
C9 C8 H8 120.5(8) ?
C7 C8 H8 116.5(8) ?
Co2 C8 H8 116.2(8) ?
C8 C9 C10 114.97(11) ?
C8 C9 Co2 75.52(7) ?
C10 C9 Co2 75.78(7) ?
C8 C9 H9 121.8(9) ?
C10 C9 H9 123.2(9) ?
Co2 C9 H9 115.2(9) ?
C9 C10 C11 118.45(11) ?
C9 C10 C13 118.17(11) ?
C11 C10 C13 119.68(11) ?
C9 C10 Co2 63.97(6) ?
C11 C10 Co2 106.09(8) ?
C13 C10 Co2 115.84(8) ?
C12 C11 C10 120.52(11) ?
C12 C11 Co1 64.55(7) ?
C10 C11 Co1 104.55(7) ?
C12 C11 H11 118.7(8) ?
C10 C11 H11 118.7(8) ?
Co1 C11 H11 113.6(9) ?
C11 C12 C7 114.45(11) ?
C11 C12 Co1 75.15(7) ?
C7 C12 Co1 75.83(7) ?
C11 C12 H12 124.4(9) ?
C7 C12 H12 121.1(9) ?
Co1 C12 H12 114.2(9) ?
C14 C13 C18 119.56(11) ?
C14 C13 C10 121.37(11) ?
C18 C13 C10 118.96(10) ?
C15 C14 C13 119.82(13) ?
C15 C14 H14 120.9(9) ?
C13 C14 H14 119.2(9) ?
C16 C15 C14 120.43(13) ?
C16 C15 H15 122.5(9) ?
C14 C15 H15 117.1(9) ?
C15 C16 C17 120.46(13) ?
C15 C16 H16 123.4(12) ?
C17 C16 H16 115.9(12) ?
C16 C17 C18 119.93(13) ?
C16 C17 H17 119.5(9) ?
C18 C17 H17 120.5(9) ?
C17 C18 C13 119.66(11) ?
C17 C18 P2 126.42(10) ?
C13 C18 P2 113.52(9) ?
C20 C19 C21 111.66(16) ?
C20 C19 P1 110.76(13) ?
C21 C19 P1 111.24(12) ?
C20 C19 H19 109.0(10) ?
C21 C19 H19 109.3(10) ?
P1 C19 H19 104.6(10) ?
C19 C20 H20A 107.2(11) ?
C19 C20 H20B 113.0(11) ?
H20A C20 H20B 110.3(16) ?
C19 C20 H20C 107.4(13) ?
H20A C20 H20C 106.1(16) ?
H20B C20 H20C 112.4(16) ?
C19 C21 H21A 112.1(15) ?
C19 C21 H21B 115.4(17) ?
H21A C21 H21B 108(2) ?
C19 C21 H21C 111.6(12) ?
H21A C21 H21C 106.4(17) ?
H21B C21 H21C 103(2) ?
C24 C22 C23 109.32(13) ?
C24 C22 P1 109.85(10) ?
C23 C22 P1 116.11(11) ?
C24 C22 H22 109.7(8) ?
C23 C22 H22 110.0(9) ?
P1 C22 H22 101.6(8) ?
C22 C23 H23A 107.2(11) ?
C22 C23 H23B 113.4(10) ?
H23A C23 H23B 108.8(15) ?
C22 C23 H23C 113.0(10) ?
H23A C23 H23C 108.7(14) ?
H23B C23 H23C 105.6(14) ?
C22 C24 H24A 107.7(12) ?
C22 C24 H24B 113.7(10) ?
H24A C24 H24B 105.6(15) ?
C22 C24 H24C 108.3(10) ?
H24A C24 H24C 113.8(15) ?
H24B C24 H24C 107.9(13) ?
C26 C25 C27 110.10(12) ?
C26 C25 P2 108.20(10) ?
C27 C25 P2 116.51(10) ?
C26 C25 H25 107.0(9) ?
C27 C25 H25 112.4(9) ?
P2 C25 H25 102.1(9) ?
C25 C26 H26A 111.7(9) ?
C25 C26 H26B 111.5(10) ?
H26A C26 H26B 106.2(14) ?
C25 C26 H26C 109.1(9) ?
H26A C26 H26C 105.2(13) ?
H26B C26 H26C 112.9(14) ?
C25 C27 H27A 106.9(10) ?
C25 C27 H27B 110.9(10) ?
H27A C27 H27B 110.4(15) ?
C25 C27 H27C 109.7(10) ?
H27A C27 H27C 109.8(14) ?
H27B C27 H27C 109.2(15) ?
C30 C28 C29 111.40(13) ?
C30 C28 P2 111.71(10) ?
C29 C28 P2 111.85(10) ?
C30 C28 H28 108.4(10) ?
C29 C28 H28 107.1(10) ?
P2 C28 H28 106.1(9) ?
C28 C29 H29A 109.4(14) ?
C28 C29 H29B 112.5(11) ?
H29A C29 H29B 108.2(17) ?
C28 C29 H29C 112.1(11) ?
H29A C29 H29C 109.5(16) ?
H29B C29 H29C 104.9(15) ?
C28 C30 H30A 110.4(10) ?
C28 C30 H30B 112.4(11) ?
H30A C30 H30B 108.7(15) ?
C28 C30 H30C 111.9(13) ?
H30A C30 H30C 107.4(15) ?
H30B C30 H30C 105.8(16) ?
O31 C31 Co1 178.90(14) ?
O32 C32 Co1 137.23(10) ?
O32 C32 Co2 137.41(10) ?
Co1 C32 Co2 85.36(5) ?
O33 C33 Co2 178.16(17) ?
C42 C41 C46 117.1(2) ?
C42 C41 H41 124(2) ?
C46 C41 H41 118(2) ?
C43 C42 C41 119.9(2) ?
C43 C42 H42 117.8(18) ?
C41 C42 H42 122.0(17) ?
C44 C43 C42 121.2(3) ?
C44 C43 H43 123.2(17) ?
C42 C43 H43 115.5(17) ?
C43 C44 C45 122.3(2) ?
C43 C44 H44 121.1(14) ?
C45 C44 H44 116.5(14) ?
C44 C45 C46 119.8(3) ?
C44 C45 H45 127(2) ?
C46 C45 H45 113(2) ?
C45 C46 C41 119.6(3) ?
C45 C46 H46 108.8(17) ?
C41 C46 H46 131.5(17) ?

loop_
_geom_bond_atom_site_label_1
_geom_bond_atom_site_label_2
_geom_bond_distance
_geom_bond_publ_flag
Co1 C31 1.7422(13) yes
Co1 C32 1.9194(12) yes
Co1 C12 1.9839(12) yes
Co1 C11 2.1237(12) yes
Co1 C7 2.1415(12) yes
Co1 P1 2.1964(4) yes
Co1 Co2 2.6035(2) yes
Co2 C33 1.7391(13) yes
Co2 C32 1.9212(12) yes
Co2 C9 1.9810(12) yes
Co2 C8 2.1284(12) yes
Co2 C10 2.1371(11) yes
Co2 P2 2.1912(4) yes
P1 C1 1.8186(13) ?
P1 C19 1.8480(15) ?
P1 C22 1.8592(14) ?
P2 C18 1.8213(12) ?
P2 C28 1.8356(13) ?
P2 C25 1.8624(13) ?
O31 C31 1.1586(16) ?
O32 C32 1.1850(15) ?
O33 C33 1.1519(17) ?
C1 C6 1.3968(18) ?
C1 C2 1.4071(18) ?
C2 C3 1.374(2) ?
C2 H2 0.957(16) ?
C3 C4 1.387(2) ?
C3 H3 0.977(17) ?
C4 C5 1.396(2) ?
C4 H4 1.011(17) ?
C5 C6 1.3898(19) ?
C5 H5 0.945(16) ?
C6 C7 1.4984(17) ?
C7 C12 1.4267(17) ?
C7 C8 1.4651(18) ?
C8 C9 1.4178(17) ?
C8 H8 0.949(13) ?
C9 C10 1.4245(17) ?
C9 H9 0.968(15) ?
C10 C11 1.4751(17) ?
C10 C13 1.4945(17) ?
C11 C12 1.4208(17) ?
C11 H11 0.925(13) ?
C12 H12 0.991(15) ?
C13 C14 1.3992(17) ?
C13 C18 1.4006(17) ?
C14 C15 1.3920(19) ?
C14 H14 0.969(15) ?
C15 C16 1.376(2) ?
C15 H15 0.986(16) ?
C16 C17 1.387(2) ?
C16 H16 0.885(17) ?
C17 C18 1.3998(17) ?
C17 H17 0.948(15) ?
C19 C20 1.519(3) ?
C19 C21 1.524(3) ?
C19 H19 0.969(16) ?
C20 H20A 1.05(2) ?
C20 H20B 0.924(17) ?
C20 H20C 1.01(2) ?
C21 H21A 0.91(2) ?
C21 H21B 0.92(3) ?
C21 H21C 1.04(2) ?
C22 C24 1.526(2) ?
C22 C23 1.530(2) ?
C22 H22 1.017(15) ?
C23 H23A 1.02(2) ?
C23 H23B 0.984(17) ?
C23 H23C 0.980(17) ?
C24 H24A 0.99(2) ?
C24 H24B 1.016(18) ?
C24 H24C 1.011(19) ?
C25 C26 1.5268(19) ?
C25 C27 1.533(2) ?
C25 H25 0.901(15) ?
C26 H26A 1.008(16) ?
C26 H26B 1.004(17) ?
C26 H26C 1.033(18) ?
C27 H27A 0.962(18) ?
C27 H27B 0.974(18) ?
C27 H27C 1.04(2) ?
C28 C30 1.521(2) ?
C28 C29 1.526(2) ?
C28 H28 0.951(15) ?
C29 H29A 0.92(2) ?
C29 H29B 0.97(2) ?
C29 H29C 0.961(18) ?
C30 H30A 1.039(17) ?
C30 H30B 0.96(2) ?
C30 H30C 0.95(2) ?
C41 C42 1.392(4) ?
C41 C46 1.401(5) ?
C41 H41 0.75(3) ?
C42 C43 1.337(4) ?
C42 H42 0.94(3) ?
C43 C44 1.310(3) ?
C43 H43 1.02(3) ?
C44 C45 1.319(4) ?
C44 H44 1.05(3) ?
C45 C46 1.362(4) ?
C45 H45 1.05(4) ?
C46 H46 0.81(2) ?
